data_8103061
loop_
_publ_author_name
'Ping Li'
'Xing-Chao Duan'

_publ_section_title
;
 Crystal structure of potassium manganese(II) gallium phosphate
 hydrate, K[MnGa2(PO4)3(H2O)2]
;
_journal_issue 4
_journal_name_full 'Zeitschrift f\"ur Kristallographie - New Crystal Structures'
_journal_page_first 631
_journal_volume 225
_journal_year 2010
_chemical_formula_sum 'Ga2 H4 K Mn O14 P3'
_chemical_formula_weight 554.42
_chemical_name_systematic
; 
manganese (II)-substituted gallium phosphate, 
K[MnGa~2~(PO~4~)~3~(H~2~O)~2~]
;
_space_group_IT_number 15
_symmetry_cell_setting monoclinic
_symmetry_space_group_name_Hall '-C 2yc'
_symmetry_space_group_name_H-M 'C 1 2/c 1'
_atom_sites_solution_hydrogens geom
_atom_sites_solution_primary direct
_atom_sites_solution_secondary difmap
_audit_creation_method SHELXL-97
_cell_angle_alpha 90.00
_cell_angle_beta 107.9480(10)
_cell_angle_gamma 90.00
_cell_formula_units_Z 4
_cell_length_a 13.5336(11)
_cell_length_b 10.1792(10)
_cell_length_c 8.8703(7)
_cell_measurement_reflns_used 2538
_cell_measurement_temperature 298(2)
_cell_measurement_theta_max 28.182
_cell_measurement_theta_min 2.551
_cell_volume 1162.52(17)
_computing_cell_refinement 'Bruker SMART'
_computing_data_collection 'Bruker SMART'
_computing_data_reduction 'Bruker SHELXTL'
_computing_molecular_graphics 'Bruker SHELXTL'
_computing_publication_material 'Bruker SHELXTL'
_computing_structure_refinement 'SHELXL-97 (Sheldrick, 1997)'
_computing_structure_solution 'SHELXS-97 (Sheldrick, 1990)'
_diffrn_ambient_temperature 298(2)
_diffrn_measured_fraction_theta_full 0.998
_diffrn_measured_fraction_theta_max 0.998
_diffrn_measurement_device_type 'CCD area detector'
_diffrn_measurement_method 'phi and omega scans'
_diffrn_radiation_monochromator graphite
_diffrn_radiation_source 'fine-focus sealed tube'
_diffrn_radiation_type MoK\a
_diffrn_radiation_wavelength 0.71073
_diffrn_reflns_av_R_equivalents 0.0246
_diffrn_reflns_av_sigmaI/netI 0.0208
_diffrn_reflns_limit_h_max 16
_diffrn_reflns_limit_h_min -12
_diffrn_reflns_limit_k_max 12
_diffrn_reflns_limit_k_min -11
_diffrn_reflns_limit_l_max 10
_diffrn_reflns_limit_l_min -10
_diffrn_reflns_number 2961
_diffrn_reflns_theta_full 25.01
_diffrn_reflns_theta_max 25.01
_diffrn_reflns_theta_min 2.55
_exptl_absorpt_coefficient_mu 6.523
_exptl_absorpt_correction_T_max 0.5339
_exptl_absorpt_correction_T_min 0.0778
_exptl_absorpt_correction_type multi-scan
_exptl_absorpt_process_details sadabs
_exptl_crystal_density_diffrn 3.168
_exptl_crystal_density_method 'not measured'
_exptl_crystal_F_000 1068
_exptl_crystal_size_max 0.80
_exptl_crystal_size_mid 0.17
_exptl_crystal_size_min 0.11
_refine_diff_density_max 0.469
_refine_diff_density_min -0.547
_refine_diff_density_rms 0.103
_refine_ls_extinction_method none
_refine_ls_goodness_of_fit_ref 1.093
_refine_ls_hydrogen_treatment constr
_refine_ls_matrix_type full
_refine_ls_number_parameters 97
_refine_ls_number_reflns 1022
_refine_ls_number_restraints 0
_refine_ls_restrained_S_all 1.093
_refine_ls_R_factor_all 0.0227
_refine_ls_R_factor_gt 0.0206
_refine_ls_shift/su_max 0.000
_refine_ls_shift/su_mean 0.000
_refine_ls_structure_factor_coef Fsqd
_refine_ls_weighting_details 'calc w=1/[\s^2^(Fo^2^)+(0.0305P)^2^+3.1145P] where P=(Fo^2^+2Fc^2^)/3'
_refine_ls_weighting_scheme calc
_refine_ls_wR_factor_gt 0.0550
_refine_ls_wR_factor_ref 0.0559
_reflns_number_gt 953
_reflns_number_total 1022
_reflns_threshold_expression >2sigma(I)
_cod_data_source_file 710059.cff
_cod_data_source_block 100305a
_cod_depositor_comments
;
The following automatic conversions were performed:
'_symmetry_cell_setting' value 'Monoclinic' changed to 'monoclinic'
according to '/home/saulius/struct/CIF-dictionaries/cif_core.dic'
dictionary named 'cif_core.dic' version 2.4.1 from 2010-06-29.

Automatic conversion script
Id: cif_fix_enum 1555 2011-01-17 13:19:09Z saulius 
;
_cod_original_sg_symbol_H-M C2/c
_cod_original_formula_sum 'H4 Ga2 K Mn O14 P3'
_cod_database_code 8103061

loop_
_symmetry_equiv_pos_as_xyz
'x, y, z'
'-x, y, -z+1/2'
'x+1/2, y+1/2, z'
'-x+1/2, y+1/2, -z+1/2'
'-x, -y, -z'
'x, -y, z-1/2'
'-x+1/2, -y+1/2, -z'
'x+1/2, -y+1/2, z-1/2'

loop_
_atom_site_label
_atom_site_type_symbol
_atom_site_fract_x
_atom_site_fract_y
_atom_site_fract_z
_atom_site_U_iso_or_equiv
_atom_site_adp_type
_atom_site_occupancy
_atom_site_symmetry_multiplicity
_atom_site_calc_flag
_atom_site_refinement_flags
_atom_site_disorder_assembly
_atom_site_disorder_group
Ga1 Ga 0.17021(3) 0.42530(3) 0.06951(4) 0.00945(13) Uani 1 1 d . . .
Mn1 Mn 0.0000 0.21915(7) 0.2500 0.01325(18) Uani 1 2 d S . .
K1 K 0.0000 -0.13734(14) 0.2500 0.0527(4) Uani 1 2 d S . .
P1 P 0.0000 0.50365(11) 0.2500 0.0087(2) Uani 1 2 d S . .
P2 P 0.28960(6) 0.37398(8) -0.17819(9) 0.0100(2) Uani 1 1 d . . .
O1 O 0.06951(17) 0.4078(2) 0.1942(3) 0.0132(5) Uani 1 1 d . . .
O2 O 0.06027(17) 0.4046(2) -0.1172(3) 0.0137(5) Uani 1 1 d . . .
O3 O 0.27263(17) 0.4535(2) -0.0413(3) 0.0139(5) Uani 1 1 d . . .
O4 O 0.20697(18) 0.5884(2) 0.1634(3) 0.0131(5) Uani 1 1 d . . .
O5 O 0.23323(17) 0.2724(2) 0.1614(3) 0.0139(5) Uani 1 1 d . . .
O6 O 0.10197(18) 0.0983(2) 0.1832(3) 0.0186(5) Uani 1 1 d . . .
O7 O -0.10537(19) 0.1947(2) 0.0009(3) 0.0248(6) Uani 1 1 d . . .
H7A H -0.1410 0.2645 -0.0255 0.030 Uiso 1 1 d R . .
H7B H -0.1474 0.1325 0.0000 0.030 Uiso 1 1 d R . .

loop_
_atom_site_aniso_label
_atom_site_aniso_U_11
_atom_site_aniso_U_22
_atom_site_aniso_U_33
_atom_site_aniso_U_23
_atom_site_aniso_U_13
_atom_site_aniso_U_12
Ga1 0.0093(2) 0.0102(2) 0.0078(2) -0.00022(12) 0.00112(15) 0.00030(13)
Mn1 0.0125(4) 0.0125(3) 0.0155(4) 0.000 0.0054(3) 0.000
K1 0.0678(11) 0.0229(7) 0.0791(12) 0.000 0.0398(10) 0.000
P1 0.0080(5) 0.0101(6) 0.0075(5) 0.000 0.0017(4) 0.000
P2 0.0098(4) 0.0114(4) 0.0089(4) 0.0007(3) 0.0029(3) 0.0016(3)
O1 0.0126(11) 0.0138(11) 0.0160(12) -0.0011(9) 0.0085(10) -0.0006(9)
O2 0.0121(11) 0.0161(12) 0.0087(11) 0.0020(9) -0.0029(9) -0.0011(9)
O3 0.0156(12) 0.0156(11) 0.0123(11) -0.0030(9) 0.0071(9) -0.0021(9)
O4 0.0157(12) 0.0117(11) 0.0104(11) -0.0023(9) 0.0019(9) -0.0013(9)
O5 0.0149(12) 0.0117(11) 0.0140(11) 0.0028(9) 0.0027(9) 0.0030(9)
O6 0.0134(12) 0.0195(12) 0.0245(13) -0.0033(10) 0.0082(10) 0.0005(10)
O7 0.0252(14) 0.0184(13) 0.0236(13) 0.0033(10) -0.0031(11) -0.0018(10)

loop_
_atom_type_symbol
_atom_type_description
_atom_type_scat_dispersion_real
_atom_type_scat_dispersion_imag
_atom_type_scat_source
H H 0.0000 0.0000 'International Tables Vol C Tables 4.2.6.8 and 6.1.1.4'
O O 0.0106 0.0060 'International Tables Vol C Tables 4.2.6.8 and 6.1.1.4'
P P 0.1023 0.0942 'International Tables Vol C Tables 4.2.6.8 and 6.1.1.4'
K K 0.2009 0.2494 'International Tables Vol C Tables 4.2.6.8 and 6.1.1.4'
Mn Mn 0.3368 0.7283 'International Tables Vol C Tables 4.2.6.8 and 6.1.1.4'
Ga Ga 0.2307 1.6083 'International Tables Vol C Tables 4.2.6.8 and 6.1.1.4'

loop_
_geom_angle_atom_site_label_1
_geom_angle_atom_site_label_2
_geom_angle_atom_site_label_3
_geom_angle
_geom_angle_site_symmetry_1
_geom_angle_site_symmetry_3
_geom_angle_publ_flag
O5 Ga1 O4 122.30(10) . . ?
O5 Ga1 O2 115.57(10) . . ?
O4 Ga1 O2 121.98(10) . . ?
O5 Ga1 O3 92.47(9) . . ?
O4 Ga1 O3 87.75(9) . . ?
O2 Ga1 O3 93.76(10) . . ?
O5 Ga1 O1 88.94(9) . . ?
O4 Ga1 O1 88.05(9) . . ?
O2 Ga1 O1 89.31(9) . . ?
O3 Ga1 O1 175.68(9) . . ?
O6 Mn1 O6 106.96(13) 2 . ?
O6 Mn1 O7 86.48(10) 2 . ?
O6 Mn1 O7 85.96(10) . . ?
O6 Mn1 O7 85.96(10) 2 2 ?
O6 Mn1 O7 86.48(10) . 2 ?
O7 Mn1 O7 167.28(13) . 2 ?
O6 Mn1 O1 158.20(9) 2 . ?
O6 Mn1 O1 94.77(8) . . ?
O7 Mn1 O1 93.42(9) . . ?
O7 Mn1 O1 97.39(9) 2 . ?
O6 Mn1 O1 94.77(8) 2 2 ?
O6 Mn1 O1 158.20(9) . 2 ?
O7 Mn1 O1 97.39(9) . 2 ?
O7 Mn1 O1 93.42(9) 2 2 ?
O1 Mn1 O1 63.60(11) . 2 ?
O6 K1 O6 69.41(9) . 2 ?
O6 K1 O2 139.46(6) . 5 ?
O6 K1 O2 137.95(6) 2 5 ?
O6 K1 O2 137.95(6) . 6_556 ?
O6 K1 O2 139.46(6) 2 6_556 ?
O2 K1 O2 47.91(9) 5 6_556 ?
O6 K1 O7 69.64(7) . 5 ?
O6 K1 O7 131.54(8) 2 5 ?
O2 K1 O7 70.64(7) 5 5 ?
O2 K1 O7 88.91(7) 6_556 5 ?
O6 K1 O7 131.54(7) . 6_556 ?
O6 K1 O7 69.64(7) 2 6_556 ?
O2 K1 O7 88.91(7) 5 6_556 ?
O2 K1 O7 70.64(7) 6_556 6_556 ?
O7 K1 O7 157.89(11) 5 6_556 ?
O6 K1 P1 145.29(5) . 1_545 ?
O6 K1 P1 145.29(5) 2 1_545 ?
O2 K1 P1 23.96(4) 5 1_545 ?
O2 K1 P1 23.96(4) 6_556 1_545 ?
O7 K1 P1 78.94(5) 5 1_545 ?
O7 K1 P1 78.94(5) 6_556 1_545 ?
O2 P1 O2 104.62(17) 6_566 5_565 ?
O2 P1 O1 111.95(12) 6_566 2 ?
O2 P1 O1 113.68(12) 5_565 2 ?
O2 P1 O1 113.68(12) 6_566 . ?
O2 P1 O1 111.95(12) 5_565 . ?
O1 P1 O1 101.29(17) 2 . ?
O2 P1 K1 52.31(9) 6_566 1_565 ?
O2 P1 K1 52.31(9) 5_565 1_565 ?
O1 P1 K1 129.35(9) 2 1_565 ?
O1 P1 K1 129.35(9) . 1_565 ?
O6 P2 O3 107.99(13) 7 . ?
O6 P2 O5 114.23(13) 7 7 ?
O3 P2 O5 110.53(12) . 7 ?
O6 P2 O4 111.33(13) 7 6_565 ?
O3 P2 O4 110.17(13) . 6_565 ?
O5 P2 O4 102.52(13) 7 6_565 ?
P1 O1 Ga1 134.87(13) . . ?
P1 O1 Mn1 97.56(11) . . ?
Ga1 O1 Mn1 126.49(10) . . ?
P1 O2 Ga1 134.88(14) 5_565 . ?
P1 O2 K1 103.73(10) 5_565 5 ?
Ga1 O2 K1 120.05(10) . 5 ?
P2 O3 Ga1 128.58(14) . . ?
P2 O4 Ga1 130.30(14) 6_566 . ?
P2 O5 Ga1 141.51(15) 7 . ?
P2 O6 Mn1 129.68(14) 7 . ?
P2 O6 K1 133.25(13) 7 . ?
Mn1 O6 K1 91.81(8) . . ?
Mn1 O7 K1 116.23(9) . 5 ?
Mn1 O7 H7A 108.2 . . ?
K1 O7 H7A 108.3 5 . ?
Mn1 O7 H7B 108.2 . . ?
K1 O7 H7B 108.2 5 . ?
H7A O7 H7B 107.4 . . ?

loop_
_geom_bond_atom_site_label_1
_geom_bond_atom_site_label_2
_geom_bond_distance
_geom_bond_site_symmetry_2
_geom_bond_publ_flag
Ga1 O5 1.840(2) . ?
Ga1 O4 1.855(2) . ?
Ga1 O2 1.866(2) . ?
Ga1 O3 1.952(2) . ?
Ga1 O1 2.010(2) . ?
Mn1 O6 2.067(2) 2 ?
Mn1 O6 2.067(2) . ?
Mn1 O7 2.244(2) . ?
Mn1 O7 2.244(2) 2 ?
Mn1 O1 2.259(2) . ?
Mn1 O1 2.259(2) 2 ?
K1 O6 2.918(3) . ?
K1 O6 2.918(3) 2 ?
K1 O2 2.977(3) 5 ?
K1 O2 2.977(3) 6_556 ?
K1 O7 3.047(3) 5 ?
K1 O7 3.047(3) 6_556 ?
K1 P1 3.6544(18) 1_545 ?
P1 O2 1.528(2) 6_566 ?
P1 O2 1.528(2) 5_565 ?
P1 O1 1.539(2) 2 ?
P1 O1 1.539(2) . ?
P1 K1 3.6544(18) 1_565 ?
P2 O6 1.508(2) 7 ?
P2 O3 1.535(2) . ?
P2 O5 1.539(2) 7 ?
P2 O4 1.550(2) 6_565 ?
O2 P1 1.528(2) 5_565 ?
O2 K1 2.977(3) 5 ?
O4 P2 1.550(2) 6_566 ?
O5 P2 1.539(2) 7 ?
O6 P2 1.508(2) 7 ?
O7 K1 3.047(3) 5 ?
O7 H7A 0.8500 . ?
O7 H7B 0.8500 . ?

loop_
_geom_torsion_atom_site_label_1
_geom_torsion_atom_site_label_2
_geom_torsion_atom_site_label_3
_geom_torsion_atom_site_label_4
_geom_torsion
_geom_torsion_site_symmetry_1
_geom_torsion_site_symmetry_2
_geom_torsion_site_symmetry_3
_geom_torsion_site_symmetry_4
_geom_torsion_publ_flag
O2 P1 O1 Ga1 -71.6(2) 6_566 . . . ?
O2 P1 O1 Ga1 46.7(2) 5_565 . . . ?
O1 P1 O1 Ga1 168.1(3) 2 . . . ?
K1 P1 O1 Ga1 -11.9(3) 1_565 . . . ?
O2 P1 O1 Mn1 120.25(11) 6_566 . . . ?
O2 P1 O1 Mn1 -121.47(11) 5_565 . . . ?
O1 P1 O1 Mn1 0.0 2 . . . ?
K1 P1 O1 Mn1 180.0 1_565 . . . ?
O5 Ga1 O1 P1 157.1(2) . . . . ?
O4 Ga1 O1 P1 34.8(2) . . . . ?
O2 Ga1 O1 P1 -87.3(2) . . . . ?
O3 Ga1 O1 P1 48.0(13) . . . . ?
O5 Ga1 O1 Mn1 -37.54(14) . . . . ?
O4 Ga1 O1 Mn1 -159.91(15) . . . . ?
O2 Ga1 O1 Mn1 78.05(14) . . . . ?
O3 Ga1 O1 Mn1 -146.7(12) . . . . ?
O6 Mn1 O1 P1 7.5(3) 2 . . . ?
O6 Mn1 O1 P1 -177.21(12) . . . . ?
O7 Mn1 O1 P1 96.56(12) . . . . ?
O7 Mn1 O1 P1 -90.15(12) 2 . . . ?
O1 Mn1 O1 P1 0.0 2 . . . ?
O6 Mn1 O1 Ga1 -162.1(2) 2 . . . ?
O6 Mn1 O1 Ga1 13.22(14) . . . . ?
O7 Mn1 O1 Ga1 -73.00(15) . . . . ?
O7 Mn1 O1 Ga1 100.29(14) 2 . . . ?
O1 Mn1 O1 Ga1 -169.6(2) 2 . . . ?
O5 Ga1 O2 P1 -165.46(17) . . . 5_565 ?
O4 Ga1 O2 P1 18.8(2) . . . 5_565 ?
O3 Ga1 O2 P1 -70.9(2) . . . 5_565 ?
O1 Ga1 O2 P1 106.05(19) . . . 5_565 ?
O5 Ga1 O2 K1 -1.05(14) . . . 5 ?
O4 Ga1 O2 K1 -176.81(9) . . . 5 ?
O3 Ga1 O2 K1 93.50(11) . . . 5 ?
O1 Ga1 O2 K1 -89.54(11) . . . 5 ?
O6 P2 O3 Ga1 -159.87(16) 7 . . . ?
O5 P2 O3 Ga1 -34.3(2) 7 . . . ?
O4 P2 O3 Ga1 78.34(19) 6_565 . . . ?
O5 Ga1 O3 P2 68.63(18) . . . . ?
O4 Ga1 O3 P2 -169.12(18) . . . . ?
O2 Ga1 O3 P2 -47.21(18) . . . . ?
O1 Ga1 O3 P2 177.6(11) . . . . ?
O5 Ga1 O4 P2 0.0(2) . . . 6_566 ?
O2 Ga1 O4 P2 175.51(15) . . . 6_566 ?
O3 Ga1 O4 P2 -91.47(18) . . . 6_566 ?
O1 Ga1 O4 P2 87.54(18) . . . 6_566 ?
O4 Ga1 O5 P2 146.6(2) . . . 7 ?
O2 Ga1 O5 P2 -29.2(2) . . . 7 ?
O3 Ga1 O5 P2 -124.5(2) . . . 7 ?
O1 Ga1 O5 P2 59.6(2) . . . 7 ?
O6 Mn1 O6 P2 -156.5(2) 2 . . 7 ?
O7 Mn1 O6 P2 118.4(2) . . . 7 ?
O7 Mn1 O6 P2 -71.8(2) 2 . . 7 ?
O1 Mn1 O6 P2 25.33(19) . . . 7 ?
O1 Mn1 O6 P2 18.6(4) 2 . . 7 ?
O6 Mn1 O6 K1 0.0 2 . . . ?
O7 Mn1 O6 K1 -85.08(8) . . . . ?
O7 Mn1 O6 K1 84.69(8) 2 . . . ?
O1 Mn1 O6 K1 -178.17(8) . . . . ?
O1 Mn1 O6 K1 175.1(2) 2 . . . ?
O6 K1 O6 P2 155.1(2) 2 . . 7 ?
O2 K1 O6 P2 -63.6(2) 5 . . 7 ?
O2 K1 O6 P2 12.4(2) 6_556 . . 7 ?
O7 K1 O6 P2 -51.43(17) 5 . . 7 ?
O7 K1 O6 P2 121.09(17) 6_556 . . 7 ?
P1 K1 O6 P2 -24.9(2) 1_545 . . 7 ?
O6 K1 O6 Mn1 0.0 2 . . . ?
O2 K1 O6 Mn1 141.37(8) 5 . . . ?
O2 K1 O6 Mn1 -142.71(8) 6_556 . . . ?
O7 K1 O6 Mn1 153.50(10) 5 . . . ?
O7 K1 O6 Mn1 -33.98(13) 6_556 . . . ?
P1 K1 O6 Mn1 180.0 1_545 . . . ?
O6 Mn1 O7 K1 -134.41(11) 2 . . 5 ?
O6 Mn1 O7 K1 -27.11(11) . . . 5 ?
O7 Mn1 O7 K1 -80.78(9) 2 . . 5 ?
O1 Mn1 O7 K1 67.43(11) . . . 5 ?
O1 Mn1 O7 K1 131.24(10) 2 . . 5 ?
